data_7032920
loop_
_publ_author_name
'Heussner, Kirsten'
'Peuntinger, Katrin'
'Rockstroh, Nils'
'Rau, Sven'
'Streb, Carsten'

_publ_section_title
;
 Cluster-controlled dimerisation in supramolecular ruthenium
 photosensitizer-polyoxometalate systems.
;
_journal_issue 1
_journal_name_full 'Dalton transactions (Cambridge, England : 2003)'
_journal_page_first 330
_journal_page_last 337
_journal_paper_doi 10.1039/c4dt03017f
_journal_volume 44
_journal_year 2015
_chemical_formula_moiety 'C90 H112 N12 Ru2, Mo6 O19, 4(C3 H7 N O)'
_chemical_formula_sum 'C102 H140 Mo6 N16 O23 Ru2'
_chemical_formula_weight 2736.08
_space_group_IT_number 2
_symmetry_cell_setting triclinic
_symmetry_space_group_name_Hall '-P 1'
_symmetry_space_group_name_H-M 'P -1'
_atom_sites_solution_hydrogens geom
_atom_sites_solution_primary direct
_atom_sites_solution_secondary difmap
_audit_creation_method SHELXL-97
_cell_angle_alpha 83.004(7)
_cell_angle_beta 86.889(5)
_cell_angle_gamma 77.038(7)
_cell_formula_units_Z 1
_cell_length_a 13.7646(9)
_cell_length_b 15.249(2)
_cell_length_c 15.6263(9)
_cell_measurement_reflns_used 212
_cell_measurement_temperature 150(2)
_cell_measurement_theta_max 23.1
_cell_measurement_theta_min 4.1
_cell_volume 3171.3(5)
_computing_cell_refinement 'Kappa Nonius SuperGUI'
_computing_data_collection 'Kappa Nonius SuperGUI'
_computing_data_reduction 'Kappa Nonius SuperGUI'
_computing_molecular_graphics ORTEP3
_computing_publication_material 'Crystal Impact Diamond v3.1'
_computing_structure_refinement 'SHELXL-97 (Sheldrick, 2008)'
_computing_structure_solution SHELXS-97
_diffrn_ambient_temperature 150(2)
_diffrn_measured_fraction_theta_full 0.997
_diffrn_measured_fraction_theta_max 0.997
_diffrn_measurement_device_type 'Kappa Nonius CCD'
_diffrn_measurement_method 'Phi and Omega scans'
_diffrn_radiation_monochromator graphite
_diffrn_radiation_source 'fine-focus sealed tube'
_diffrn_radiation_type MoK\a
_diffrn_radiation_wavelength 0.71073
_diffrn_reflns_av_R_equivalents 0.0631
_diffrn_reflns_av_sigmaI/netI 0.0500
_diffrn_reflns_limit_h_max 16
_diffrn_reflns_limit_h_min -17
_diffrn_reflns_limit_k_max 19
_diffrn_reflns_limit_k_min -19
_diffrn_reflns_limit_l_max 19
_diffrn_reflns_limit_l_min -19
_diffrn_reflns_number 68779
_diffrn_reflns_theta_full 26.37
_diffrn_reflns_theta_max 26.37
_diffrn_reflns_theta_min 3.55
_exptl_absorpt_coefficient_mu 0.870
_exptl_absorpt_correction_T_max 0.912
_exptl_absorpt_correction_T_min 0.865
_exptl_absorpt_correction_type numerical
_exptl_absorpt_process_details SADABS
_exptl_crystal_colour red-brown
_exptl_crystal_density_diffrn 1.433
_exptl_crystal_density_method 'not measured'
_exptl_crystal_description block
_exptl_crystal_F_000 1388
_exptl_crystal_size_max 0.16
_exptl_crystal_size_mid 0.14
_exptl_crystal_size_min 0.11
_platon_squeeze_details
;
;
_refine_diff_density_max 1.733
_refine_diff_density_min -0.698
_refine_diff_density_rms 0.122
_refine_ls_extinction_method none
_refine_ls_goodness_of_fit_ref 1.048
_refine_ls_hydrogen_treatment constr
_refine_ls_matrix_type full
_refine_ls_number_parameters 673
_refine_ls_number_reflns 12942
_refine_ls_number_restraints 2
_refine_ls_restrained_S_all 1.049
_refine_ls_R_factor_all 0.0746
_refine_ls_R_factor_gt 0.0512
_refine_ls_shift/su_max 0.001
_refine_ls_shift/su_mean 0.000
_refine_ls_structure_factor_coef Fsqd
_refine_ls_weighting_details 'calc w=1/[\s^2^(Fo^2^)+(0.0563P)^2^+10.0653P] where P=(Fo^2^+2Fc^2^)/3'
_refine_ls_weighting_scheme calc
_refine_ls_wR_factor_gt 0.1204
_refine_ls_wR_factor_ref 0.1303
_reflns_number_gt 9648
_reflns_number_total 12942
_reflns_threshold_expression >2\s(I)
_cod_data_source_file c4dt03017f2.cif
_cod_data_source_block compound_3
_cod_depositor_comments
;
The following automatic conversions were performed:

'_symmetry_cell_setting' value 'Triclinic' changed to 'triclinic'
according to
/usr/data/users/saulius/crontab/automatic-downloads/rss-feeds/RSC/lib/dictionaries/cif_core.dic
dictionary named 'cif_core.dic' version 2.4.2 from 2011-04-26.

Automatic conversion script
Id: cif_fix_values 2827 2014-09-09 07:05:25Z andrius 

 Adding full bibliography for 7032920--7032922.cif.
;
_cod_original_sg_symbol_H-M P-1
_cod_database_code 7032920

loop_
_symmetry_equiv_pos_as_xyz
'x, y, z'
'-x, -y, -z'

loop_
_atom_site_label
_atom_site_type_symbol
_atom_site_fract_x
_atom_site_fract_y
_atom_site_fract_z
_atom_site_U_iso_or_equiv
_atom_site_adp_type
_atom_site_occupancy
_atom_site_symmetry_multiplicity
_atom_site_calc_flag
_atom_site_refinement_flags
C2 C 0.3765(3) 0.8747(3) 0.0358(3) 0.0159(9) Uani 1 1 d .
C3 C 0.3960(3) 0.8974(3) 0.1175(3) 0.0179(9) Uani 1 1 d .
C4 C 0.3542(3) 0.8593(3) 0.1928(3) 0.0206(9) Uani 1 1 d .
H4 H 0.3662 0.8748 0.2464 0.025 Uiso 1 1 calc R
C5 C 0.2946(3) 0.7978(3) 0.1864(3) 0.0253(10) Uani 1 1 d .
C6 C 0.2768(3) 0.7741(3) 0.1044(3) 0.0244(10) Uani 1 1 d .
C7 C 0.3172(3) 0.8130(3) 0.0293(3) 0.0200(9) Uani 1 1 d .
H7 H 0.3046 0.7980 -0.0243 0.024 Uiso 1 1 calc R
C8 C 0.2148(4) 0.7053(4) 0.0982(4) 0.0403(14) Uani 1 1 d .
H8A H 0.2228 0.6624 0.1491 0.060 Uiso 1 1 calc R
H8B H 0.2362 0.6741 0.0484 0.060 Uiso 1 1 calc R
H8C H 0.1458 0.7355 0.0933 0.060 Uiso 1 1 calc R
C9 C 0.2485(5) 0.7571(4) 0.2674(4) 0.0433(15) Uani 1 1 d .
H9A H 0.1771 0.7725 0.2638 0.065 Uiso 1 1 calc R
H9B H 0.2678 0.7805 0.3166 0.065 Uiso 1 1 calc R
H9C H 0.2712 0.6924 0.2731 0.065 Uiso 1 1 calc R
C10 C 0.5822(3) 0.8982(3) 0.3050(3) 0.0177(9) Uani 1 1 d .
C11 C 0.6637(3) 0.8697(3) 0.2413(3) 0.0178(9) Uani 1 1 d .
C12 C 0.7288(3) 0.9047(3) 0.1055(3) 0.0213(9) Uani 1 1 d .
H12 H 0.7264 0.9435 0.0545 0.026 Uiso 1 1 calc R
C13 C 0.8033(3) 0.8270(3) 0.1133(3) 0.0246(10) Uani 1 1 d .
H13 H 0.8485 0.8139 0.0677 0.029 Uiso 1 1 calc R
C14 C 0.8109(3) 0.7679(3) 0.1896(3) 0.0204(9) Uani 1 1 d .
C15 C 0.7386(3) 0.7920(3) 0.2543(3) 0.0193(9) Uani 1 1 d .
H15 H 0.7409 0.7554 0.3067 0.023 Uiso 1 1 calc R
C16 C 0.8962(3) 0.6849(3) 0.2046(3) 0.0280(11) Uani 1 1 d .
C17 C 0.8570(4) 0.6037(4) 0.2455(5) 0.0484(16) Uani 1 1 d .
H17A H 0.9114 0.5521 0.2546 0.073 Uiso 1 1 calc R
H17B H 0.8102 0.5909 0.2080 0.073 Uiso 1 1 calc R
H17C H 0.8243 0.6168 0.2999 0.073 Uiso 1 1 calc R
C18 C 0.9512(4) 0.6604(4) 0.1203(4) 0.0460(15) Uani 1 1 d .
H18A H 1.0042 0.6080 0.1320 0.069 Uiso 1 1 calc R
H18B H 0.9785 0.7103 0.0942 0.069 Uiso 1 1 calc R
H18C H 0.9055 0.6476 0.0818 0.069 Uiso 1 1 calc R
C19 C 0.9688(4) 0.7072(4) 0.2655(5) 0.0479(16) Uani 1 1 d .
H19A H 1.0233 0.6560 0.2763 0.072 Uiso 1 1 calc R
H19B H 0.9346 0.7213 0.3190 0.072 Uiso 1 1 calc R
H19C H 0.9938 0.7584 0.2393 0.072 Uiso 1 1 calc R
C20 C 0.5691(3) 0.8455(3) 0.3826(3) 0.0224(10) Uani 1 1 d .
H20 H 0.6149 0.7915 0.3975 0.027 Uiso 1 1 calc R
C21 C 0.4874(3) 0.8734(3) 0.4380(3) 0.0232(10) Uani 1 1 d .
C22 C 0.4236(3) 0.9551(3) 0.4120(3) 0.0248(10) Uani 1 1 d .
H22 H 0.3689 0.9770 0.4471 0.030 Uiso 1 1 calc R
C23 C 0.4399(3) 1.0047(3) 0.3348(3) 0.0206(9) Uani 1 1 d .
H23 H 0.3950 1.0590 0.3192 0.025 Uiso 1 1 calc R
C24 C 0.4694(4) 0.8131(4) 0.5205(3) 0.0312(11) Uani 1 1 d .
C25 C 0.5666(4) 0.7766(4) 0.5697(3) 0.0392(13) Uani 1 1 d .
H25A H 0.5537 0.7392 0.6211 0.059 Uiso 1 1 calc R
H25B H 0.5916 0.8264 0.5849 0.059 Uiso 1 1 calc R
H25C H 0.6152 0.7415 0.5338 0.059 Uiso 1 1 calc R
C26 C 0.3904(4) 0.8643(4) 0.5798(3) 0.0388(13) Uani 1 1 d .
H26A H 0.3807 0.8247 0.6307 0.058 Uiso 1 1 calc R
H26B H 0.3287 0.8848 0.5502 0.058 Uiso 1 1 calc R
H26C H 0.4122 0.9154 0.5958 0.058 Uiso 1 1 calc R
C27 C 0.4307(6) 0.7345(5) 0.4913(4) 0.0568(19) Uani 1 1 d .
H27A H 0.4178 0.6946 0.5409 0.085 Uiso 1 1 calc R
H27B H 0.4799 0.7017 0.4542 0.085 Uiso 1 1 calc R
H27C H 0.3702 0.7583 0.4605 0.085 Uiso 1 1 calc R
C28 C 0.5613(3) 1.2192(3) 0.1868(3) 0.0179(9) Uani 1 1 d .
C29 C 0.4537(3) 1.2290(3) 0.1700(3) 0.0168(9) Uani 1 1 d .
C30 C 0.3314(3) 1.1531(3) 0.1473(3) 0.0241(10) Uani 1 1 d .
H30 H 0.3131 1.0994 0.1401 0.029 Uiso 1 1 calc R
C31 C 0.2587(3) 1.2307(3) 0.1447(3) 0.0259(10) Uani 1 1 d .
H31 H 0.1930 1.2288 0.1358 0.031 Uiso 1 1 calc R
C32 C 0.2828(3) 1.3129(3) 0.1553(3) 0.0220(10) Uani 1 1 d .
C33 C 0.3836(3) 1.3102(3) 0.1679(3) 0.0203(9) Uani 1 1 d .
H33 H 0.4036 1.3632 0.1748 0.024 Uiso 1 1 calc R
C34 C 0.2046(3) 1.4027(3) 0.1514(4) 0.0288(11) Uani 1 1 d .
C35 C 0.2186(4) 1.4550(4) 0.2258(4) 0.0433(14) Uani 1 1 d .
H35A H 0.1698 1.5111 0.2230 0.065 Uiso 1 1 calc R
H35B H 0.2842 1.4673 0.2214 0.065 Uiso 1 1 calc R
H35C H 0.2108 1.4194 0.2798 0.065 Uiso 1 1 calc R
C36 C 0.2201(4) 1.4589(4) 0.0661(4) 0.0395(13) Uani 1 1 d .
H36A H 0.1718 1.5154 0.0623 0.059 Uiso 1 1 calc R
H36B H 0.2123 1.4263 0.0190 0.059 Uiso 1 1 calc R
H36C H 0.2861 1.4705 0.0632 0.059 Uiso 1 1 calc R
C37 C 0.0989(4) 1.3850(4) 0.1570(5) 0.0501(17) Uani 1 1 d .
H37A H 0.0895 1.3497 0.2108 0.075 Uiso 1 1 calc R
H37B H 0.0901 1.3525 0.1101 0.075 Uiso 1 1 calc R
H37C H 0.0510 1.4417 0.1537 0.075 Uiso 1 1 calc R
C38 C 0.6059(3) 1.2901(3) 0.1957(3) 0.0202(9) Uani 1 1 d .
H38 H 0.5677 1.3490 0.1900 0.024 Uiso 1 1 calc R
C39 C 0.7071(3) 1.2751(3) 0.2130(3) 0.0193(9) Uani 1 1 d .
C40 C 0.7594(3) 1.1848(3) 0.2216(3) 0.0210(9) Uani 1 1 d .
H40 H 0.8268 1.1705 0.2342 0.025 Uiso 1 1 calc R
C41 C 0.7114(3) 1.1168(3) 0.2114(3) 0.0193(9) Uani 1 1 d .
H41 H 0.7480 1.0573 0.2178 0.023 Uiso 1 1 calc R
C42 C 0.7550(4) 1.3549(3) 0.2221(3) 0.0253(10) Uani 1 1 d .
C43 C 0.8667(4) 1.3239(4) 0.2394(4) 0.0394(14) Uani 1 1 d .
H43A H 0.8939 1.3757 0.2447 0.059 Uiso 1 1 calc R
H43B H 0.9000 1.2931 0.1924 0.059 Uiso 1 1 calc R
H43C H 0.8762 1.2836 0.2919 0.059 Uiso 1 1 calc R
C44 C 0.7044(4) 1.4037(4) 0.2981(3) 0.0334(12) Uani 1 1 d .
H44A H 0.7340 1.4538 0.3043 0.050 Uiso 1 1 calc R
H44B H 0.7128 1.3623 0.3499 0.050 Uiso 1 1 calc R
H44C H 0.6346 1.4256 0.2876 0.050 Uiso 1 1 calc R
C45 C 0.7404(5) 1.4193(4) 0.1377(4) 0.0398(13) Uani 1 1 d .
H45A H 0.7700 1.4698 0.1421 0.060 Uiso 1 1 calc R
H45B H 0.6704 1.4407 0.1277 0.060 Uiso 1 1 calc R
H45C H 0.7716 1.3875 0.0905 0.060 Uiso 1 1 calc R
C46 C 0.4957(7) 0.5778(7) 0.1029(14) 0.177(8) Uani 1 1 d .
H46 H 0.4952 0.5820 0.0431 0.213 Uiso 1 1 calc R
C47 C 0.5371(7) 0.6359(7) 0.2298(6) 0.098(3) Uani 1 1 d .
H47A H 0.5697 0.6829 0.2403 0.147 Uiso 1 1 calc R
H47B H 0.5730 0.5788 0.2568 0.147 Uiso 1 1 calc R
H47C H 0.4702 0.6485 0.2534 0.147 Uiso 1 1 calc R
C48 C 0.5862(5) 0.6964(5) 0.0847(5) 0.063(2) Uani 1 1 d .
H48A H 0.6093 0.7311 0.1234 0.094 Uiso 1 1 calc R
H48B H 0.5413 0.7364 0.0449 0.094 Uiso 1 1 calc R
H48C H 0.6421 0.6641 0.0534 0.094 Uiso 1 1 calc R
C49 C 0.9830(5) 0.1316(6) 0.0744(4) 0.0572(19) Uani 1 1 d .
H49 H 0.9152 0.1472 0.0638 0.069 Uiso 1 1 calc R
C50 C 1.1270(5) 0.0188(5) 0.1225(5) 0.0572(18) Uani 1 1 d .
H50A H 1.1450 -0.0444 0.1434 0.086 Uiso 1 1 calc R
H50B H 1.1410 0.0539 0.1655 0.086 Uiso 1 1 calc R
H50C H 1.1649 0.0303 0.0706 0.086 Uiso 1 1 calc R
C51 C 0.9617(7) -0.0208(6) 0.1229(5) 0.080(3) Uani 1 1 d .
H51A H 1.0020 -0.0787 0.1436 0.120 Uiso 1 1 calc R
H51B H 0.9299 -0.0259 0.0711 0.120 Uiso 1 1 calc R
H51C H 0.9119 -0.0010 0.1660 0.120 Uiso 1 1 calc R
Mo1 Mo 0.90269(3) 0.14632(4) 0.48826(3) 0.03873(14) Uani 1 1 d .
Mo2 Mo 1.10880(3) 0.04415(4) 0.39139(3) 0.03910(14) Uani 1 1 d .
Mo3 Mo 1.09417(3) 0.03740(4) 0.60269(3) 0.03711(14) Uani 1 1 d .
N1 N 0.4591(2) 0.9595(2) 0.1050(2) 0.0181(8) Uani 1 1 d .
N2 N 0.4264(3) 0.9224(2) -0.0268(2) 0.0181(8) Uani 1 1 d .
N3 N 0.5187(2) 0.9776(2) 0.2805(2) 0.0176(7) Uani 1 1 d .
N4 N 0.6596(2) 0.9273(2) 0.1677(2) 0.0174(7) Uani 1 1 d .
N5 N 0.6150(2) 1.1318(2) 0.1929(2) 0.0163(7) Uani 1 1 d .
N6 N 0.4290(3) 1.1501(2) 0.1600(2) 0.0181(8) Uani 1 1 d .
N7 N 0.5345(4) 0.6322(4) 0.1338(5) 0.0626(17) Uani 1 1 d .
N8 N 1.0232(3) 0.0434(4) 0.1049(3) 0.0395(11) Uani 1 1 d .
O1 O 1.0000 0.0000 0.5000 0.0340(12) Uani 1 2 d S
O2 O 1.0228(3) -0.0001(3) 0.3296(2) 0.0422(10) Uani 1 1 d .
O3 O 1.0174(3) 0.1524(3) 0.4039(3) 0.0434(10) Uani 1 1 d .
O4 O 1.1667(3) 0.0610(3) 0.5023(2) 0.0432(10) Uani 1 1 d .
O5 O 0.9967(3) 0.1487(3) 0.5730(2) 0.0415(9) Uani 1 1 d .
O6 O 1.1568(3) 0.0633(3) 0.6825(3) 0.0450(10) Uani 1 1 d .
O7 O 1.1946(3) 0.0718(3) 0.3180(3) 0.0529(11) Uani 1 1 d .
O8 O 0.8292(3) 0.0865(3) 0.5681(2) 0.0411(10) Uani 1 1 d .
O9 O 0.8560(3) 0.0898(3) 0.3976(2) 0.0409(9) Uani 1 1 d .
O10 O 0.8349(3) 0.2539(3) 0.4739(3) 0.0535(11) Uani 1 1 d .
O11 O 0.4566(5) 0.5168(5) 0.1441(7) 0.148(4) Uani 1 1 d .
O12 O 1.0307(5) 0.1915(4) 0.0601(4) 0.0798(17) Uani 1 1 d .
Ru1 Ru 0.54262(2) 1.03818(2) 0.16004(2) 0.01452(9) Uani 1 1 d .
C1 C 0.4712(3) 0.9692(3) 0.0208(3) 0.0148(8) Uani 1 1 d .

loop_
_atom_site_aniso_label
_atom_site_aniso_U_11
_atom_site_aniso_U_22
_atom_site_aniso_U_33
_atom_site_aniso_U_23
_atom_site_aniso_U_13
_atom_site_aniso_U_12
C2 0.0124(19) 0.008(2) 0.025(2) 0.0031(17) 0.0015(16) -0.0016(16)
C3 0.0117(19) 0.012(2) 0.029(2) -0.0007(18) -0.0002(17) -0.0014(16)
C4 0.020(2) 0.017(2) 0.025(2) -0.0028(18) 0.0006(18) -0.0047(18)
C5 0.020(2) 0.030(3) 0.026(3) 0.001(2) 0.0041(18) -0.010(2)
C6 0.021(2) 0.020(2) 0.035(3) -0.005(2) 0.0034(19) -0.0110(19)
C7 0.018(2) 0.014(2) 0.029(2) -0.0052(18) 0.0000(18) -0.0039(17)
C8 0.046(3) 0.049(4) 0.039(3) -0.009(3) 0.004(3) -0.038(3)
C9 0.049(3) 0.057(4) 0.033(3) -0.003(3) 0.011(3) -0.037(3)
C10 0.018(2) 0.017(2) 0.020(2) -0.0051(17) -0.0004(17) -0.0047(17)
C11 0.017(2) 0.018(2) 0.019(2) -0.0017(17) -0.0015(17) -0.0045(17)
C12 0.017(2) 0.019(2) 0.028(2) -0.0028(19) 0.0082(18) -0.0059(18)
C13 0.020(2) 0.022(2) 0.031(3) -0.007(2) 0.0072(19) -0.0039(19)
C14 0.014(2) 0.014(2) 0.034(3) -0.0063(19) 0.0013(18) -0.0047(17)
C15 0.019(2) 0.016(2) 0.022(2) -0.0010(18) -0.0010(17) -0.0027(17)
C16 0.019(2) 0.019(2) 0.042(3) -0.003(2) 0.002(2) 0.0043(19)
C17 0.037(3) 0.020(3) 0.079(5) 0.003(3) 0.012(3) 0.007(2)
C18 0.037(3) 0.035(3) 0.054(4) -0.007(3) 0.005(3) 0.018(3)
C19 0.023(3) 0.041(3) 0.075(5) -0.014(3) -0.015(3) 0.010(2)
C20 0.021(2) 0.021(2) 0.025(2) -0.0024(19) -0.0010(18) -0.0023(18)
C21 0.022(2) 0.028(3) 0.021(2) -0.0033(19) 0.0001(18) -0.0088(19)
C22 0.022(2) 0.030(3) 0.023(2) -0.004(2) 0.0059(18) -0.007(2)
C23 0.015(2) 0.020(2) 0.025(2) -0.0057(19) 0.0021(17) -0.0006(17)
C24 0.034(3) 0.033(3) 0.027(3) 0.001(2) 0.007(2) -0.013(2)
C25 0.040(3) 0.045(3) 0.026(3) -0.001(2) 0.004(2) 0.003(3)
C26 0.036(3) 0.054(4) 0.024(3) 0.003(2) 0.008(2) -0.010(3)
C27 0.082(5) 0.056(4) 0.042(4) 0.000(3) 0.018(3) -0.043(4)
C28 0.019(2) 0.017(2) 0.016(2) 0.0011(17) -0.0009(17) -0.0018(17)
C29 0.019(2) 0.014(2) 0.018(2) 0.0014(17) 0.0006(17) -0.0063(17)
C30 0.016(2) 0.018(2) 0.039(3) -0.006(2) -0.0005(19) -0.0039(18)
C31 0.013(2) 0.024(3) 0.041(3) -0.003(2) -0.0038(19) -0.0040(18)
C32 0.019(2) 0.015(2) 0.029(3) -0.0008(18) 0.0034(18) 0.0005(18)
C33 0.019(2) 0.012(2) 0.030(2) -0.0045(18) 0.0001(18) -0.0032(17)
C34 0.017(2) 0.016(2) 0.049(3) -0.001(2) 0.003(2) 0.0029(18)
C35 0.041(3) 0.031(3) 0.053(4) -0.017(3) 0.003(3) 0.008(2)
C36 0.038(3) 0.022(3) 0.051(4) 0.003(2) -0.004(3) 0.006(2)
C37 0.021(3) 0.021(3) 0.104(6) -0.009(3) 0.002(3) 0.004(2)
C38 0.018(2) 0.017(2) 0.025(2) -0.0008(18) -0.0023(18) -0.0043(17)
C39 0.018(2) 0.023(2) 0.019(2) -0.0048(18) 0.0020(17) -0.0085(18)
C40 0.015(2) 0.027(2) 0.023(2) -0.0009(19) -0.0007(17) -0.0087(18)
C41 0.0118(19) 0.018(2) 0.025(2) 0.0009(18) -0.0021(17) 0.0008(17)
C42 0.028(2) 0.021(2) 0.031(3) -0.006(2) -0.002(2) -0.012(2)
C43 0.024(3) 0.037(3) 0.065(4) -0.017(3) -0.001(3) -0.017(2)
C44 0.036(3) 0.031(3) 0.039(3) -0.011(2) 0.002(2) -0.017(2)
C45 0.054(3) 0.036(3) 0.037(3) 0.001(2) -0.002(3) -0.028(3)
C46 0.048(5) 0.051(6) 0.44(3) -0.059(10) -0.067(10) 0.006(5)
C47 0.066(5) 0.086(7) 0.113(8) 0.020(6) 0.006(5) 0.024(5)
C48 0.042(4) 0.049(4) 0.092(6) -0.010(4) -0.007(4) 0.003(3)
C49 0.039(3) 0.081(6) 0.042(4) -0.015(4) 0.010(3) 0.008(4)
C50 0.045(4) 0.071(5) 0.053(4) -0.017(4) -0.004(3) 0.001(3)
C51 0.108(7) 0.110(7) 0.052(4) -0.039(4) 0.035(4) -0.077(6)
Mo1 0.0261(2) 0.0496(3) 0.0329(3) -0.0045(2) -0.00513(19) 0.0086(2)
Mo2 0.0241(2) 0.0603(4) 0.0273(3) -0.0026(2) 0.00002(18) 0.0013(2)
Mo3 0.0256(2) 0.0548(3) 0.0267(2) -0.0060(2) -0.00723(18) 0.0026(2)
N1 0.0113(16) 0.0141(18) 0.030(2) 0.0001(15) -0.0006(15) -0.0061(14)
N2 0.0188(18) 0.0154(19) 0.0216(19) -0.0011(15) 0.0013(15) -0.0080(15)
N3 0.0141(17) 0.0168(19) 0.0217(19) -0.0038(15) 0.0019(14) -0.0027(14)
N4 0.0143(17) 0.0163(19) 0.0214(19) -0.0031(15) 0.0025(14) -0.0033(14)
N5 0.0155(17) 0.0183(19) 0.0145(18) 0.0007(14) 0.0020(14) -0.0043(14)
N6 0.0152(17) 0.0153(19) 0.024(2) -0.0017(15) 0.0026(15) -0.0050(14)
N7 0.036(3) 0.034(3) 0.111(6) 0.001(3) -0.002(3) 0.003(2)
N8 0.033(2) 0.057(3) 0.034(3) -0.012(2) 0.005(2) -0.021(2)
O1 0.023(2) 0.045(3) 0.025(3) -0.005(2) -0.003(2) 0.011(2)
O2 0.035(2) 0.060(3) 0.027(2) -0.0076(18) -0.0026(16) 0.0019(19)
O3 0.034(2) 0.054(3) 0.036(2) 0.0004(19) -0.0039(17) 0.0030(18)
O4 0.0249(18) 0.067(3) 0.035(2) -0.0023(19) -0.0044(16) -0.0039(18)
O5 0.0316(19) 0.052(3) 0.036(2) -0.0082(19) -0.0096(16) 0.0035(18)
O6 0.034(2) 0.058(3) 0.040(2) -0.010(2) -0.0121(17) 0.0007(19)
O7 0.038(2) 0.077(3) 0.040(2) -0.001(2) 0.0040(18) -0.009(2)
O8 0.0245(18) 0.055(3) 0.037(2) -0.0092(19) 0.0003(16) 0.0086(17)
O9 0.0237(18) 0.058(3) 0.035(2) -0.0019(19) -0.0090(15) 0.0035(17)
O10 0.042(2) 0.055(3) 0.052(3) -0.004(2) -0.009(2) 0.015(2)
O11 0.060(4) 0.060(4) 0.324(13) 0.015(6) -0.029(6) -0.021(3)
O12 0.110(5) 0.054(3) 0.072(4) -0.007(3) 0.036(3) -0.019(3)
Ru1 0.01157(16) 0.01065(17) 0.02083(19) -0.00047(13) 0.00057(13) -0.00231(12)
C1 0.0097(18) 0.0087(19) 0.026(2) 0.0011(17) -0.0039(16) -0.0024(15)

loop_
_atom_type_symbol
_atom_type_description
_atom_type_scat_dispersion_real
_atom_type_scat_dispersion_imag
_atom_type_scat_source
C C 0.0033 0.0016 'International Tables Vol C Tables 4.2.6.8 and 6.1.1.4'
Mo Mo -1.6832 0.6857 'International Tables Vol C Tables 4.2.6.8 and 6.1.1.4'
N N 0.0061 0.0033 'International Tables Vol C Tables 4.2.6.8 and 6.1.1.4'
O O 0.0106 0.0060 'International Tables Vol C Tables 4.2.6.8 and 6.1.1.4'
Ru Ru -1.2594 0.8363 'International Tables Vol C Tables 4.2.6.8 and 6.1.1.4'
H H 0.0000 0.0000 'International Tables Vol C Tables 4.2.6.8 and 6.1.1.4'

loop_
_geom_angle_atom_site_label_1
_geom_angle_atom_site_label_2
_geom_angle_atom_site_label_3
_geom_angle
_geom_angle_site_symmetry_1
_geom_angle_site_symmetry_3
C7 C2 N2 131.4(4) . .
C7 C2 C3 120.6(4) . .
N2 C2 C3 107.9(3) . .
C4 C3 N1 131.2(4) . .
C4 C3 C2 120.3(4) . .
N1 C3 C2 108.5(4) . .
C5 C4 C3 119.1(4) . .
C5 C4 H4 120.4 . .
C3 C4 H4 120.4 . .
C4 C5 C6 120.3(4) . .
C4 C5 C9 119.4(4) . .
C6 C5 C9 120.4(4) . .
C7 C6 C5 120.7(4) . .
C7 C6 C8 119.4(4) . .
C5 C6 C8 119.9(4) . .
C2 C7 C6 119.0(4) . .
C2 C7 H7 120.5 . .
C6 C7 H7 120.5 . .
C6 C8 H8A 109.5 . .
C6 C8 H8B 109.5 . .
H8A C8 H8B 109.5 . .
C6 C8 H8C 109.5 . .
H8A C8 H8C 109.5 . .
H8B C8 H8C 109.5 . .
C5 C9 H9A 109.5 . .
C5 C9 H9B 109.5 . .
H9A C9 H9B 109.5 . .
C5 C9 H9C 109.5 . .
H9A C9 H9C 109.5 . .
H9B C9 H9C 109.5 . .
N3 C10 C20 122.3(4) . .
N3 C10 C11 114.7(4) . .
C20 C10 C11 122.9(4) . .
N4 C11 C15 121.9(4) . .
N4 C11 C10 113.8(4) . .
C15 C11 C10 124.3(4) . .
N4 C12 C13 123.4(4) . .
N4 C12 H12 118.3 . .
C13 C12 H12 118.3 . .
C12 C13 C14 120.1(4) . .
C12 C13 H13 120.0 . .
C14 C13 H13 120.0 . .
C13 C14 C15 116.2(4) . .
C13 C14 C16 122.5(4) . .
C15 C14 C16 121.2(4) . .
C11 C15 C14 120.8(4) . .
C11 C15 H15 119.6 . .
C14 C15 H15 119.6 . .
C17 C16 C14 110.5(4) . .
C17 C16 C18 108.1(5) . .
C14 C16 C18 111.5(4) . .
C17 C16 C19 109.7(5) . .
C14 C16 C19 107.6(4) . .
C18 C16 C19 109.5(5) . .
C16 C17 H17A 109.5 . .
C16 C17 H17B 109.5 . .
H17A C17 H17B 109.5 . .
C16 C17 H17C 109.5 . .
H17A C17 H17C 109.5 . .
H17B C17 H17C 109.5 . .
C16 C18 H18A 109.5 . .
C16 C18 H18B 109.5 . .
H18A C18 H18B 109.5 . .
C16 C18 H18C 109.5 . .
H18A C18 H18C 109.5 . .
H18B C18 H18C 109.5 . .
C16 C19 H19A 109.5 . .
C16 C19 H19B 109.5 . .
H19A C19 H19B 109.5 . .
C16 C19 H19C 109.5 . .
H19A C19 H19C 109.5 . .
H19B C19 H19C 109.5 . .
C10 C20 C21 120.4(4) . .
C10 C20 H20 119.8 . .
C21 C20 H20 119.8 . .
C22 C21 C20 116.4(4) . .
C22 C21 C24 123.0(4) . .
C20 C21 C24 120.5(4) . .
C23 C22 C21 120.9(4) . .
C23 C22 H22 119.5 . .
C21 C22 H22 119.5 . .
N3 C23 C22 122.9(4) . .
N3 C23 H23 118.5 . .
C22 C23 H23 118.5 . .
C26 C24 C21 111.5(4) . .
C26 C24 C25 109.2(4) . .
C21 C24 C25 110.8(4) . .
C26 C24 C27 108.8(5) . .
C21 C24 C27 106.1(4) . .
C25 C24 C27 110.4(5) . .
C24 C25 H25A 109.5 . .
C24 C25 H25B 109.5 . .
H25A C25 H25B 109.5 . .
C24 C25 H25C 109.5 . .
H25A C25 H25C 109.5 . .
H25B C25 H25C 109.5 . .
C24 C26 H26A 109.5 . .
C24 C26 H26B 109.5 . .
H26A C26 H26B 109.5 . .
C24 C26 H26C 109.5 . .
H26A C26 H26C 109.5 . .
H26B C26 H26C 109.5 . .
C24 C27 H27A 109.5 . .
C24 C27 H27B 109.5 . .
H27A C27 H27B 109.5 . .
C24 C27 H27C 109.5 . .
H27A C27 H27C 109.5 . .
H27B C27 H27C 109.5 . .
N5 C28 C38 121.3(4) . .
N5 C28 C29 113.9(4) . .
C38 C28 C29 124.8(4) . .
N6 C29 C33 122.3(4) . .
N6 C29 C28 113.7(4) . .
C33 C29 C28 124.0(4) . .
N6 C30 C31 123.6(4) . .
N6 C30 H30 118.2 . .
C31 C30 H30 118.2 . .
C30 C31 C32 120.2(4) . .
C30 C31 H31 119.9 . .
C32 C31 H31 119.9 . .
C31 C32 C33 116.5(4) . .
C31 C32 C34 122.5(4) . .
C33 C32 C34 121.0(4) . .
C29 C33 C32 120.4(4) . .
C29 C33 H33 119.8 . .
C32 C33 H33 119.8 . .
C36 C34 C35 108.9(4) . .
C36 C34 C32 108.2(4) . .
C35 C34 C32 109.8(4) . .
C36 C34 C37 109.8(5) . .
C35 C34 C37 109.6(5) . .
C32 C34 C37 110.5(4) . .
C34 C35 H35A 109.5 . .
C34 C35 H35B 109.5 . .
H35A C35 H35B 109.5 . .
C34 C35 H35C 109.5 . .
H35A C35 H35C 109.5 . .
H35B C35 H35C 109.5 . .
C34 C36 H36A 109.5 . .
C34 C36 H36B 109.5 . .
H36A C36 H36B 109.5 . .
C34 C36 H36C 109.5 . .
H36A C36 H36C 109.5 . .
H36B C36 H36C 109.5 . .
C34 C37 H37A 109.5 . .
C34 C37 H37B 109.5 . .
H37A C37 H37B 109.5 . .
C34 C37 H37C 109.5 . .
H37A C37 H37C 109.5 . .
H37B C37 H37C 109.5 . .
C28 C38 C39 121.3(4) . .
C28 C38 H38 119.3 . .
C39 C38 H38 119.3 . .
C38 C39 C40 116.1(4) . .
C38 C39 C42 120.4(4) . .
C40 C39 C42 123.5(4) . .
C41 C40 C39 120.1(4) . .
C41 C40 H40 119.9 . .
C39 C40 H40 119.9 . .
N5 C41 C40 123.4(4) . .
N5 C41 H41 118.3 . .
C40 C41 H41 118.3 . .
C44 C42 C43 108.1(4) . .
C44 C42 C39 108.9(4) . .
C43 C42 C39 112.0(4) . .
C44 C42 C45 110.5(4) . .
C43 C42 C45 109.2(4) . .
C39 C42 C45 108.2(4) . .
C42 C43 H43A 109.5 . .
C42 C43 H43B 109.5 . .
H43A C43 H43B 109.5 . .
C42 C43 H43C 109.5 . .
H43A C43 H43C 109.5 . .
H43B C43 H43C 109.5 . .
C42 C44 H44A 109.5 . .
C42 C44 H44B 109.5 . .
H44A C44 H44B 109.5 . .
C42 C44 H44C 109.5 . .
H44A C44 H44C 109.5 . .
H44B C44 H44C 109.5 . .
C42 C45 H45A 109.5 . .
C42 C45 H45B 109.5 . .
H45A C45 H45B 109.5 . .
C42 C45 H45C 109.5 . .
H45A C45 H45C 109.5 . .
H45B C45 H45C 109.5 . .
N7 C46 O11 127.0(19) . .
N7 C46 H46 116.5 . .
O11 C46 H46 116.5 . .
N7 C47 H47A 109.5 . .
N7 C47 H47B 109.5 . .
H47A C47 H47B 109.5 . .
N7 C47 H47C 109.5 . .
H47A C47 H47C 109.5 . .
H47B C47 H47C 109.5 . .
N7 C48 H48A 109.5 . .
N7 C48 H48B 109.5 . .
H48A C48 H48B 109.5 . .
N7 C48 H48C 109.5 . .
H48A C48 H48C 109.5 . .
H48B C48 H48C 109.5 . .
O12 C49 N8 124.5(6) . .
O12 C49 H49 117.7 . .
N8 C49 H49 117.7 . .
N8 C50 H50A 109.5 . .
N8 C50 H50B 109.5 . .
H50A C50 H50B 109.5 . .
N8 C50 H50C 109.5 . .
H50A C50 H50C 109.5 . .
H50B C50 H50C 109.5 . .
N8 C51 H51A 109.5 . .
N8 C51 H51B 109.5 . .
H51A C51 H51B 109.5 . .
N8 C51 H51C 109.5 . .
H51A C51 H51C 109.5 . .
H51B C51 H51C 109.5 . .
O10 Mo1 O8 104.7(2) . .
O10 Mo1 O5 104.3(2) . .
O8 Mo1 O5 91.42(17) . .
O10 Mo1 O9 102.83(19) . .
O8 Mo1 O9 89.12(17) . .
O5 Mo1 O9 151.81(16) . .
O10 Mo1 O3 101.6(2) . .
O8 Mo1 O3 153.63(17) . .
O5 Mo1 O3 84.49(16) . .
O9 Mo1 O3 82.64(16) . .
O10 Mo1 O1 176.66(16) . .
O8 Mo1 O1 78.38(12) . .
O5 Mo1 O1 76.84(12) . .
O9 Mo1 O1 75.67(11) . .
O3 Mo1 O1 75.32(12) . .
O7 Mo2 O2 105.0(2) . .
O7 Mo2 O3 105.2(2) . .
O2 Mo2 O3 93.61(18) . .
O7 Mo2 O4 101.54(19) . .
O2 Mo2 O4 152.38(17) . .
O3 Mo2 O4 86.53(17) . .
O7 Mo2 O8 101.97(19) . 2_756
O2 Mo2 O8 86.64(17) . 2_756
O3 Mo2 O8 151.75(16) . 2_756
O4 Mo2 O8 80.60(17) . 2_756
O7 Mo2 O1 175.58(15) . .
O2 Mo2 O1 77.96(12) . .
O3 Mo2 O1 77.64(12) . .
O4 Mo2 O1 75.10(11) . .
O8 Mo2 O1 74.79(10) 2_756 .
O6 Mo3 O4 105.21(19) . .
O6 Mo3 O9 103.37(18) . 2_756
O4 Mo3 O9 91.21(18) . 2_756
O6 Mo3 O5 102.96(18) . .
O4 Mo3 O5 89.79(17) . .
O9 Mo3 O5 152.40(16) 2_756 .
O6 Mo3 O2 100.81(18) . 2_756
O4 Mo3 O2 153.94(16) . 2_756
O9 Mo3 O2 84.08(16) 2_756 2_756
O5 Mo3 O2 83.02(17) . 2_756
O6 Mo3 O1 176.15(15) . .
O4 Mo3 O1 78.63(12) . .
O9 Mo3 O1 76.64(11) 2_756 .
O5 Mo3 O1 76.53(12) . .
O2 Mo3 O1 75.34(11) 2_756 .
C1 N1 C3 102.0(3) . .
C1 N1 Ru1 109.6(3) . .
C3 N1 Ru1 148.4(3) . .
C1 N2 C2 102.4(3) . .
C1 N2 Ru1 107.8(3) . 2_675
C2 N2 Ru1 149.6(3) . 2_675
C10 N3 C23 117.0(4) . .
C10 N3 Ru1 116.4(3) . .
C23 N3 Ru1 126.3(3) . .
C12 N4 C11 117.5(4) . .
C12 N4 Ru1 126.2(3) . .
C11 N4 Ru1 116.2(3) . .
C41 N5 C28 117.7(4) . .
C41 N5 Ru1 126.1(3) . .
C28 N5 Ru1 115.9(3) . .
C29 N6 C30 117.1(4) . .
C29 N6 Ru1 116.9(3) . .
C30 N6 Ru1 125.9(3) . .
C46 N7 C48 125.6(12) . .
C46 N7 C47 122.5(11) . .
C48 N7 C47 111.9(7) . .
C49 N8 C51 120.8(6) . .
C49 N8 C50 118.3(6) . .
C51 N8 C50 120.8(7) . .
Mo3 O1 Mo3 180.0 2_756 .
Mo3 O1 Mo1 90.139(19) 2_756 .
Mo3 O1 Mo1 89.861(19) . .
Mo3 O1 Mo1 89.861(19) 2_756 2_756
Mo3 O1 Mo1 90.139(19) . 2_756
Mo1 O1 Mo1 180.000(1) . 2_756
Mo3 O1 Mo2 89.854(18) 2_756 2_756
Mo3 O1 Mo2 90.146(18) . 2_756
Mo1 O1 Mo2 89.86(2) . 2_756
Mo1 O1 Mo2 90.14(2) 2_756 2_756
Mo3 O1 Mo2 90.146(18) 2_756 .
Mo3 O1 Mo2 89.854(18) . .
Mo1 O1 Mo2 90.14(2) . .
Mo1 O1 Mo2 89.86(2) 2_756 .
Mo2 O1 Mo2 180.000(1) 2_756 .
Mo2 O2 Mo3 116.23(19) . 2_756
Mo2 O3 Mo1 116.8(2) . .
Mo3 O4 Mo2 116.30(19) . .
Mo1 O5 Mo3 116.8(2) . .
Mo1 O8 Mo2 116.60(17) . 2_756
Mo3 O9 Mo1 116.60(18) 2_756 .
N3 Ru1 N6 98.79(14) . .
N3 Ru1 N5 98.74(14) . .
N6 Ru1 N5 78.64(14) . .
N3 Ru1 N4 78.82(14) . .
N6 Ru1 N4 176.29(15) . .
N5 Ru1 N4 98.84(14) . .
N3 Ru1 N1 91.12(14) . .
N6 Ru1 N1 94.94(14) . .
N5 Ru1 N1 168.92(14) . .
N4 Ru1 N1 87.96(14) . .
N3 Ru1 N2 169.64(14) . 2_675
N6 Ru1 N2 89.24(14) . 2_675
N5 Ru1 N2 89.20(13) . 2_675
N4 Ru1 N2 93.47(14) . 2_675
N1 Ru1 N2 81.63(14) . 2_675
N1 C1 N2 119.1(4) . .
N1 C1 C1 120.8(5) . 2_675
N2 C1 C1 120.1(5) . 2_675

loop_
_geom_bond_atom_site_label_1
_geom_bond_atom_site_label_2
_geom_bond_distance
_geom_bond_site_symmetry_2
C2 C7 1.392(6) .
C2 N2 1.392(5) .
C2 C3 1.417(6) .
C3 C4 1.401(6) .
C3 N1 1.412(5) .
C4 C5 1.393(6) .
C4 H4 0.9300 .
C5 C6 1.420(7) .
C5 C9 1.513(6) .
C6 C7 1.395(6) .
C6 C8 1.509(6) .
C7 H7 0.9300 .
C8 H8A 0.9600 .
C8 H8B 0.9600 .
C8 H8C 0.9600 .
C9 H9A 0.9600 .
C9 H9B 0.9600 .
C9 H9C 0.9600 .
C10 N3 1.350(6) .
C10 C20 1.398(6) .
C10 C11 1.485(6) .
C11 N4 1.355(6) .
C11 C15 1.386(6) .
C12 N4 1.343(5) .
C12 C13 1.380(6) .
C12 H12 0.9300 .
C13 C14 1.397(7) .
C13 H13 0.9300 .
C14 C15 1.402(6) .
C14 C16 1.526(6) .
C15 H15 0.9300 .
C16 C17 1.518(7) .
C16 C18 1.527(7) .
C16 C19 1.533(8) .
C17 H17A 0.9600 .
C17 H17B 0.9600 .
C17 H17C 0.9600 .
C18 H18A 0.9600 .
C18 H18B 0.9600 .
C18 H18C 0.9600 .
C19 H19A 0.9600 .
C19 H19B 0.9600 .
C19 H19C 0.9600 .
C20 C21 1.402(6) .
C20 H20 0.9300 .
C21 C22 1.384(7) .
C21 C24 1.532(6) .
C22 C23 1.378(6) .
C22 H22 0.9300 .
C23 N3 1.362(5) .
C23 H23 0.9300 .
C24 C26 1.528(7) .
C24 C25 1.538(7) .
C24 C27 1.542(8) .
C25 H25A 0.9600 .
C25 H25B 0.9600 .
C25 H25C 0.9600 .
C26 H26A 0.9600 .
C26 H26B 0.9600 .
C26 H26C 0.9600 .
C27 H27A 0.9600 .
C27 H27B 0.9600 .
C27 H27C 0.9600 .
C28 N5 1.366(6) .
C28 C38 1.380(6) .
C28 C29 1.489(6) .
C29 N6 1.351(5) .
C29 C33 1.386(6) .
C30 N6 1.358(5) .
C30 C31 1.365(6) .
C30 H30 0.9300 .
C31 C32 1.398(6) .
C31 H31 0.9300 .
C32 C33 1.403(6) .
C32 C34 1.537(6) .
C33 H33 0.9300 .
C34 C36 1.527(7) .
C34 C35 1.532(8) .
C34 C37 1.534(7) .
C35 H35A 0.9600 .
C35 H35B 0.9600 .
C35 H35C 0.9600 .
C36 H36A 0.9600 .
C36 H36B 0.9600 .
C36 H36C 0.9600 .
C37 H37A 0.9600 .
C37 H37B 0.9600 .
C37 H37C 0.9600 .
C38 C39 1.397(6) .
C38 H38 0.9300 .
C39 C40 1.398(6) .
C39 C42 1.533(6) .
C40 C41 1.377(6) .
C40 H40 0.9300 .
C41 N5 1.336(5) .
C41 H41 0.9300 .
C42 C44 1.530(7) .
C42 C43 1.532(7) .
C42 C45 1.539(7) .
C43 H43A 0.9600 .
C43 H43B 0.9600 .
C43 H43C 0.9600 .
C44 H44A 0.9600 .
C44 H44B 0.9600 .
C44 H44C 0.9600 .
C45 H45A 0.9600 .
C45 H45B 0.9600 .
C45 H45C 0.9600 .
C46 N7 1.236(12) .
C46 O11 1.269(15) .
C46 H46 0.9300 .
C47 N7 1.512(11) .
C47 H47A 0.9600 .
C47 H47B 0.9600 .
C47 H47C 0.9600 .
C48 N7 1.458(9) .
C48 H48A 0.9600 .
C48 H48B 0.9600 .
C48 H48C 0.9600 .
C49 O12 1.232(9) .
C49 N8 1.371(9) .
C49 H49 0.9300 .
C50 N8 1.427(8) .
C50 H50A 0.9600 .
C50 H50B 0.9600 .
C50 H50C 0.9600 .
C51 N8 1.425(8) .
C51 H51A 0.9600 .
C51 H51B 0.9600 .
C51 H51C 0.9600 .
Mo1 O10 1.691(4) .
Mo1 O8 1.847(4) .
Mo1 O5 1.910(4) .
Mo1 O9 1.952(4) .
Mo1 O3 2.013(4) .
Mo1 O1 2.3221(6) .
Mo2 O7 1.686(4) .
Mo2 O2 1.852(4) .
Mo2 O3 1.861(4) .
Mo2 O4 2.014(4) .
Mo2 O8 2.021(4) 2_756
Mo2 O1 2.3398(5) .
Mo3 O6 1.687(4) .
Mo3 O4 1.855(4) .
Mo3 O9 1.907(4) 2_756
Mo3 O5 1.936(4) .
Mo3 O2 2.028(4) 2_756
Mo3 O1 2.3153(5) .
N1 C1 1.312(6) .
N1 Ru1 2.116(3) .
N2 C1 1.348(5) .
N2 Ru1 2.144(4) 2_675
N3 Ru1 2.037(4) .
N4 Ru1 2.053(4) .
N5 Ru1 2.042(4) .
N6 Ru1 2.040(4) .
O1 Mo3 2.3153(5) 2_756
O1 Mo1 2.3221(6) 2_756
O1 Mo2 2.3398(5) 2_756
O2 Mo3 2.028(4) 2_756
O8 Mo2 2.021(4) 2_756
O9 Mo3 1.907(4) 2_756
Ru1 N2 2.144(4) 2_675
C1 C1 1.437(8) 2_675

loop_
_platon_squeeze_void_nr
_platon_squeeze_void_average_x
_platon_squeeze_void_average_y
_platon_squeeze_void_average_z
_platon_squeeze_void_volume
_platon_squeeze_void_count_electrons
_platon_squeeze_void_content
1 -0.028 0.500 0.500 546 76 ' '
2 0.000 0.500 0.000 16 1 ' '
3 0.073 0.614 0.963 7 1 ' '
4 0.927 0.386 0.037 6 1 ' '
